data_7034319
loop_
_publ_author_name
'Du, Cheng-Feng'
'Li, Jian-Rong'
'Feng, Mei-Ling'
'Zou, Guo-Dong'
'Shen, Nan-Nan'
'Huang, Xiao-Ying'

_publ_section_title
;
 Varied forms of lamellar [Sn3Se7]n(2n-) anion: the competitive and
 synergistic structure-directing effects of metal-amine complex and
 imidazolium cations.
;
_journal_issue 16
_journal_name_full 'Dalton transactions (Cambridge, England : 2003)'
_journal_page_first 7364
_journal_page_last 7372
_journal_paper_doi 10.1039/c5dt00620a
_journal_volume 44
_journal_year 2015
_chemical_formula_moiety 'C8 H28 Mn N6 O Se7 Sn3'
_chemical_formula_sum 'C8 H28 Mn N6 O Se7 Sn3'
_chemical_formula_weight 1188.09
_chemical_name_systematic
;
 ?
;
_space_group_crystal_system monoclinic
_space_group_IT_number 14
_space_group_name_Hall '-P 2yn'
_space_group_name_H-M_alt 'P 1 21/n 1'
_symmetry_space_group_name_Hall '-P 2yn'
_symmetry_space_group_name_H-M 'P 1 21/n 1'
_atom_sites_solution_hydrogens mixed
_audit_creation_method SHELXL-2013
_audit_update_record
;
2015-01-09 deposited with the CCDC.
2015-03-09 downloaded from the CCDC.
;
_cell_angle_alpha 90
_cell_angle_beta 96.378(4)
_cell_angle_gamma 90
_cell_formula_units_Z 4
_cell_length_a 12.3987(5)
_cell_length_b 13.3150(4)
_cell_length_c 16.6672(6)
_cell_measurement_reflns_used 4663
_cell_measurement_temperature 295(2)
_cell_measurement_theta_max 28.9970
_cell_measurement_theta_min 2.6440
_cell_volume 2734.54(17)
_computing_cell_refinement 'CrysAlisPro, Agilent Technologies'
_computing_data_collection 'CrysAlisPro, Agilent Technologies'
_computing_data_reduction 'CrysAlisPro, Agilent Technologies'
_computing_molecular_graphics 'DIAMOND. Version 3.0. Crystal Impact'
_computing_publication_material 'Windows Word 2010'
_computing_structure_refinement 'SHELXL-2013 (Sheldrick, 2013)'
_computing_structure_solution 'SHELXL-2013 (Sheldrick, 2013)'
_diffrn_ambient_temperature 295(2)
_diffrn_measured_fraction_theta_full 0.999
_diffrn_measured_fraction_theta_max 0.840
_diffrn_measurement_device_type 'Xcalibur, Eos'
_diffrn_measurement_method '\w scans'
_diffrn_radiation_type MoK\a
_diffrn_radiation_wavelength 0.71073
_diffrn_reflns_av_R_equivalents 0.0272
_diffrn_reflns_av_unetI/netI 0.0436
_diffrn_reflns_Laue_measured_fraction_full 0.999
_diffrn_reflns_Laue_measured_fraction_max 0.840
_diffrn_reflns_limit_h_max 16
_diffrn_reflns_limit_h_min -16
_diffrn_reflns_limit_k_max 15
_diffrn_reflns_limit_k_min -16
_diffrn_reflns_limit_l_max 21
_diffrn_reflns_limit_l_min -20
_diffrn_reflns_number 12435
_diffrn_reflns_point_group_measured_fraction_full 0.999
_diffrn_reflns_point_group_measured_fraction_max 0.840
_diffrn_reflns_theta_full 25.242
_diffrn_reflns_theta_max 29.203
_diffrn_reflns_theta_min 2.476
_diffrn_source 'Enhance (Mo) X-ray Source'
_exptl_absorpt_coefficient_mu 12.489
_exptl_absorpt_correction_T_max 0.996
_exptl_absorpt_correction_T_min 0.995
_exptl_absorpt_correction_type analytical
_exptl_absorpt_process_details
;
CrysAlisPro, Agilent Technologies,
Version 1.171.36.28 (release 01-02-2013 CrysAlis171 .NET)
(compiled Feb  1 2013,16:14:44)
Analytical numeric absorption correction using a multifaceted crystal
            model based on expressions derived by R.C. Clark & J.S. Reid.
(Clark, R. C. & Reid, J. S. (1995). Acta Cryst. A51, 887-897)
;
_exptl_crystal_colour red
_exptl_crystal_density_diffrn 2.886
_exptl_crystal_description block
_exptl_crystal_F_000 2156
_exptl_crystal_size_max 0.29
_exptl_crystal_size_mid 0.26
_exptl_crystal_size_min 0.17
_refine_diff_density_max 0.900
_refine_diff_density_min -0.911
_refine_diff_density_rms 0.159
_refine_ls_extinction_method none
_refine_ls_goodness_of_fit_ref 1.017
_refine_ls_hydrogen_treatment mixed
_refine_ls_matrix_type full
_refine_ls_number_parameters 260
_refine_ls_number_reflns 6216
_refine_ls_number_restraints 47
_refine_ls_restrained_S_all 1.019
_refine_ls_R_factor_all 0.0450
_refine_ls_R_factor_gt 0.0306
_refine_ls_shift/su_max 0.001
_refine_ls_shift/su_mean 0.000
_refine_ls_structure_factor_coef Fsqd
_refine_ls_weighting_details
;
 w=1/[\s^2^(Fo^2^)+(0.0260P)^2^+0.4000P]
 where P=(Fo^2^+2Fc^2^)/3
;
_refine_ls_weighting_scheme calc
_refine_ls_wR_factor_gt 0.0605
_refine_ls_wR_factor_ref 0.0658
_reflns_Friedel_coverage 0.000
_reflns_number_gt 5022
_reflns_number_total 6216
_reflns_threshold_expression 'I > 2\s(I)'
_cod_data_source_file c5dt00620a2.cif
_cod_data_source_block compound-2-CD9-30B
_cod_depositor_comments 'Adding full bibliography for 7034318--7034321.cif.'
_cod_database_code 7034319
_shelx_space_group_comment
;
The symmetry employed for this shelxl refinement is uniquely defined
by the following loop, which should always be used as a source of
symmetry information in preference to the above space-group names.
They are only intended as comments.
;
_shelxl_version_number 2013-2

loop_
_space_group_symop_operation_xyz
'x, y, z'
'-x+1/2, y+1/2, -z+1/2'
'-x, -y, -z'
'x-1/2, -y-1/2, z-1/2'

loop_
_atom_site_label
_atom_site_type_symbol
_atom_site_fract_x
_atom_site_fract_y
_atom_site_fract_z
_atom_site_U_iso_or_equiv
_atom_site_adp_type
_atom_site_occupancy
_atom_site_site_symmetry_order
_atom_site_calc_flag
_atom_site_refinement_flags_posn
_atom_site_refinement_flags_adp
_atom_site_refinement_flags_occupancy
_atom_site_disorder_assembly
_atom_site_disorder_group
Sn1 Sn 0.18067(3) 0.71747(2) 0.32266(2) 0.02130(9) Uani 1 1 d . . . . .
Sn2 Sn 0.08512(3) 0.93779(2) 0.42967(2) 0.02235(9) Uani 1 1 d . . . . .
Sn3 Sn 0.24677(3) 0.97670(2) 0.25482(2) 0.02224(9) Uani 1 1 d . . . . .
Se1 Se 0.05237(4) 0.87179(3) 0.27261(3) 0.02482(12) Uani 1 1 d . . . . .
Se2 Se 0.33310(4) 0.80262(3) 0.25369(3) 0.02503(12) Uani 1 1 d . . . . .
Se3 Se 0.15673(5) 0.76064(4) 0.46883(3) 0.03147(14) Uani 1 1 d . . . . .
Se4 Se 0.06650(5) 0.58007(4) 0.25460(4) 0.03252(14) Uani 1 1 d . . . . .
Se5 Se 0.33851(5) 0.57025(3) 0.36761(3) 0.02650(13) Uani 1 1 d . . . . .
Se6 Se 0.23983(5) 1.04890(4) 0.39543(3) 0.03139(13) Uani 1 1 d . . . . .
Se7 Se -0.10377(5) 1.01243(4) 0.41450(3) 0.03497(14) Uani 1 1 d . . . . .
Mn1 Mn 0.31590(8) 0.29973(6) 0.56308(5) 0.0360(2) Uani 1 1 d . . . . .
N1 N 0.3849(5) 0.3937(4) 0.6731(3) 0.0628(16) Uani 1 1 d D . . . .
H1A H 0.3588 0.3683 0.7220 0.075 Uiso 0.446(13) 1 calc R U P A 1
H1B H 0.4636 0.3914 0.6796 0.075 Uiso 0.446(13) 1 calc R U P A 1
H1G H 0.3982 0.3508 0.7203 0.075 Uiso 0.554(13) 1 calc R U P A 2
H1H H 0.4532 0.4240 0.6629 0.075 Uiso 0.554(13) 1 calc R U P A 2
N2 N 0.2426(6) 0.4559(3) 0.5410(3) 0.0572(17) Uani 1 1 d D . . . .
H2A H 0.2791 0.4943 0.5017 0.069 Uiso 0.446(13) 1 calc R U P A 1
H2B H 0.2716 0.4787 0.4918 0.069 Uiso 0.554(13) 1 calc R U P A 2
N3 N 0.1501(4) 0.2707(4) 0.4906(3) 0.0537(15) Uani 1 1 d . . . . .
H3A H 0.1587 0.2240 0.4471 0.064 Uiso 1 1 calc R U . . .
H3B H 0.1013 0.2408 0.5254 0.064 Uiso 1 1 calc R U . . .
N4 N 0.3943(5) 0.3070(4) 0.4430(3) 0.0534(15) Uani 1 1 d . . . . .
H4A H 0.3519 0.2673 0.4022 0.064 Uiso 1 1 calc R U . . .
H4B H 0.3948 0.3759 0.4242 0.064 Uiso 1 1 calc R U . . .
N5 N 0.4567(4) 0.1884(3) 0.5764(3) 0.0439(13) Uani 1 1 d . . . . .
H5 H 0.5136 0.2172 0.6151 0.053 Uiso 1 1 calc R U . . .
N6 N 0.2658(5) 0.1892(4) 0.6576(3) 0.0572(15) Uani 1 1 d . . . . .
H6A H 0.2431 0.2258 0.7032 0.069 Uiso 1 1 calc DR U . . .
H6B H 0.2054 0.1485 0.6344 0.069 Uiso 1 1 calc R U . . .
C1 C 0.3447(13) 0.5012(8) 0.6558(12) 0.067(5) Uani 0.446(13) 1 d D U P A 1
H1C H 0.3523 0.5376 0.7065 0.080 Uiso 0.446(13) 1 calc R U P A 1
H1D H 0.3930 0.5326 0.6213 0.080 Uiso 0.446(13) 1 calc R U P A 1
C2 C 0.2305(14) 0.5160(13) 0.6171(8) 0.063(4) Uani 0.446(13) 1 d D U P A 1
H2C H 0.2137 0.5861 0.6058 0.076 Uiso 0.446(13) 1 calc R U P A 1
H2D H 0.1772 0.4872 0.6488 0.076 Uiso 0.446(13) 1 calc R U P A 1
C1B C 0.3048(11) 0.4738(9) 0.6881(7) 0.060(4) Uani 0.554(13) 1 d D U P A 2
H1I H 0.3323 0.5182 0.7318 0.071 Uiso 0.554(13) 1 calc R U P A 2
H1J H 0.2356 0.4460 0.6989 0.071 Uiso 0.554(13) 1 calc R U P A 2
C2B C 0.2980(13) 0.5248(8) 0.6074(6) 0.050(4) Uani 0.554(13) 1 d D U P A 2
H2G H 0.3704 0.5416 0.5950 0.060 Uiso 0.554(13) 1 calc R U P A 2
H2H H 0.2570 0.5866 0.6092 0.060 Uiso 0.554(13) 1 calc R U P A 2
C3 C 0.1269(8) 0.4462(6) 0.5170(5) 0.083(3) Uani 1 1 d . . . . .
H3C H 0.0988 0.5091 0.4939 0.100 Uiso 0.446(13) 1 calc R U P A 1
H3D H 0.0901 0.4322 0.5642 0.100 Uiso 0.446(13) 1 calc R U P A 1
H3E H 0.0988 0.5091 0.4939 0.100 Uiso 0.554(13) 1 calc R U P A 2
H3F H 0.0901 0.4322 0.5642 0.100 Uiso 0.554(13) 1 calc R U P A 2
C4 C 0.1040(6) 0.3648(5) 0.4572(4) 0.061(2) Uani 1 1 d . . . . .
H4C H 0.0262 0.3575 0.4440 0.074 Uiso 1 1 calc R U . . .
H4D H 0.1354 0.3813 0.4081 0.074 Uiso 1 1 calc R U . . .
C5 C 0.5070(5) 0.2681(5) 0.4554(4) 0.0497(17) Uani 1 1 d . . . . .
H5C H 0.5541 0.3159 0.4860 0.060 Uiso 1 1 calc R U . . .
H5D H 0.5343 0.2571 0.4038 0.060 Uiso 1 1 calc R U . . .
C6 C 0.5046(5) 0.1714(4) 0.5006(4) 0.0500(17) Uani 1 1 d . . . . .
H6C H 0.4619 0.1223 0.4679 0.060 Uiso 1 1 calc R U . . .
H6D H 0.5778 0.1455 0.5123 0.060 Uiso 1 1 calc R U . . .
C7 C 0.4185(6) 0.0970(5) 0.6127(4) 0.061(2) Uani 1 1 d . . . . .
H7A H 0.4796 0.0539 0.6303 0.073 Uiso 1 1 calc R U . . .
H7B H 0.3701 0.0606 0.5732 0.073 Uiso 1 1 calc R U . . .
C8 C 0.3590(6) 0.1247(6) 0.6845(5) 0.072(2) Uani 1 1 d . . . . .
H8A H 0.3341 0.0643 0.7092 0.087 Uiso 1 1 calc R U . . .
H8B H 0.4079 0.1599 0.7245 0.087 Uiso 1 1 calc R U . . .
O1 O 0.2069(8) 0.3058(11) 0.8059(5) 0.193(4) Uani 1 1 d D . . . .
H1E H 0.272(3) 0.298(11) 0.822(4) 0.290 Uiso 1 1 d D U . . .
H1F H 0.166(7) 0.296(15) 0.841(5) 0.290 Uiso 1 1 d D U . . .

loop_
_atom_site_aniso_label
_atom_site_aniso_U_11
_atom_site_aniso_U_22
_atom_site_aniso_U_33
_atom_site_aniso_U_23
_atom_site_aniso_U_13
_atom_site_aniso_U_12
Sn1 0.0307(2) 0.01178(15) 0.02294(18) -0.00405(12) 0.00963(15) -0.00291(15)
Sn2 0.0265(2) 0.01574(16) 0.02664(18) -0.00448(13) 0.01123(15) 0.00036(15)
Sn3 0.0338(2) 0.01231(16) 0.02171(18) 0.00219(12) 0.00806(15) 0.00025(15)
Se1 0.0291(3) 0.0204(2) 0.0251(3) -0.00469(19) 0.0037(2) 0.0018(2)
Se2 0.0263(3) 0.0167(2) 0.0339(3) 0.0026(2) 0.0110(2) 0.0018(2)
Se3 0.0534(4) 0.0205(3) 0.0221(3) 0.00101(19) 0.0115(3) 0.0070(3)
Se4 0.0250(3) 0.0214(3) 0.0512(4) -0.0163(2) 0.0042(3) -0.0016(2)
Se5 0.0357(3) 0.0169(2) 0.0260(3) -0.00185(19) -0.0005(2) 0.0030(2)
Se6 0.0403(3) 0.0263(3) 0.0289(3) -0.0093(2) 0.0102(3) -0.0143(3)
Se7 0.0315(3) 0.0474(3) 0.0257(3) -0.0123(2) 0.0019(2) 0.0109(3)
Mn1 0.0427(6) 0.0281(4) 0.0366(5) 0.0051(4) 0.0012(4) -0.0023(4)
N1 0.049(4) 0.083(4) 0.055(4) -0.007(3) 0.000(3) -0.015(3)
N2 0.103(5) 0.029(3) 0.039(3) 0.001(2) 0.004(3) 0.012(3)
N3 0.047(3) 0.038(3) 0.074(4) -0.007(3) -0.003(3) 0.001(3)
N4 0.070(4) 0.045(3) 0.045(3) 0.011(2) 0.007(3) 0.015(3)
N5 0.036(3) 0.043(3) 0.048(3) 0.017(2) -0.014(2) -0.006(3)
N6 0.052(4) 0.055(3) 0.063(4) 0.017(3) 0.005(3) -0.016(3)
C1 0.072(11) 0.074(9) 0.055(10) -0.043(8) 0.014(8) -0.013(8)
C2 0.085(11) 0.057(8) 0.051(8) -0.013(7) 0.024(8) 0.000(9)
C1B 0.074(9) 0.068(8) 0.039(7) -0.017(6) 0.016(6) -0.005(7)
C2B 0.080(10) 0.031(5) 0.044(7) -0.002(5) 0.030(7) -0.003(7)
C3 0.115(8) 0.062(5) 0.081(6) 0.014(4) 0.049(6) 0.043(5)
C4 0.051(5) 0.078(5) 0.055(5) 0.011(4) 0.008(4) 0.018(4)
C5 0.050(4) 0.060(4) 0.041(4) -0.002(3) 0.009(3) -0.006(4)
C6 0.043(4) 0.046(4) 0.058(4) -0.001(3) -0.006(3) 0.009(3)
C7 0.063(5) 0.045(4) 0.072(5) 0.031(4) -0.009(4) 0.004(4)
C8 0.063(5) 0.082(5) 0.069(5) 0.047(4) -0.008(4) -0.015(5)
O1 0.158(9) 0.269(11) 0.157(9) -0.053(8) 0.035(7) -0.043(10)

loop_
_atom_type_symbol
_atom_type_description
_atom_type_scat_dispersion_real
_atom_type_scat_dispersion_imag
_atom_type_scat_source
C C 0.0033 0.0016 'International Tables Vol C Tables 4.2.6.8 and 6.1.1.4'
H H 0.0000 0.0000 'International Tables Vol C Tables 4.2.6.8 and 6.1.1.4'
N N 0.0061 0.0033 'International Tables Vol C Tables 4.2.6.8 and 6.1.1.4'
O O 0.0106 0.0060 'International Tables Vol C Tables 4.2.6.8 and 6.1.1.4'
Mn Mn 0.3368 0.7283 'International Tables Vol C Tables 4.2.6.8 and 6.1.1.4'
Se Se -0.0929 2.2259 'International Tables Vol C Tables 4.2.6.8 and 6.1.1.4'
Sn Sn -0.6537 1.4246 'International Tables Vol C Tables 4.2.6.8 and 6.1.1.4'

loop_
_geom_angle_atom_site_label_1
_geom_angle_atom_site_label_2
_geom_angle_atom_site_label_3
_geom_angle
_geom_angle_site_symmetry_1
_geom_angle_site_symmetry_3
Se4 Sn1 Se3 118.47(2) . .
Se4 Sn1 Se2 121.59(2) . .
Se3 Sn1 Se2 119.65(2) . .
Se4 Sn1 Se1 97.65(2) . .
Se3 Sn1 Se1 89.800(19) . .
Se2 Sn1 Se1 87.891(18) . .
Se4 Sn1 Se5 87.313(19) . .
Se3 Sn1 Se5 93.089(19) . .
Se2 Sn1 Se5 84.407(19) . .
Se1 Sn1 Se5 172.23(2) . .
Se7 Sn2 Se6 117.57(2) . .
Se7 Sn2 Se3 132.32(2) . .
Se6 Sn2 Se3 110.04(2) . .
Se7 Sn2 Se7 88.79(2) . 3_576
Se6 Sn2 Se7 95.07(2) . 3_576
Se3 Sn2 Se7 89.464(19) . 3_576
Se7 Sn2 Se1 89.61(2) . .
Se6 Sn2 Se1 90.433(19) . .
Se3 Sn2 Se1 87.644(18) . .
Se7 Sn2 Se1 174.40(2) 3_576 .
Se5 Sn3 Se6 120.34(2) 2 .
Se5 Sn3 Se2 125.52(2) 2 .
Se6 Sn3 Se2 114.01(2) . .
Se5 Sn3 Se4 89.219(19) 2 2
Se6 Sn3 Se4 88.74(2) . 2
Se2 Sn3 Se4 95.68(2) . 2
Se5 Sn3 Se1 92.48(2) 2 .
Se6 Sn3 Se1 88.489(19) . .
Se2 Sn3 Se1 85.142(17) . .
Se4 Sn3 Se1 177.21(2) 2 .
Sn1 Se1 Sn2 85.915(18) . .
Sn1 Se1 Sn3 85.866(18) . .
Sn2 Se1 Sn3 84.522(17) . .
Sn3 Se2 Sn1 93.853(19) . .
Sn1 Se3 Sn2 92.158(19) . .
Sn1 Se4 Sn3 87.35(2) . 2_545
Sn3 Se5 Sn1 84.944(18) 2_545 .
Sn2 Se6 Sn3 95.20(2) . .
Sn2 Se7 Sn2 91.21(2) . 3_576
N5 Mn1 N2 153.4(2) . .
N5 Mn1 N6 77.23(19) . .
N2 Mn1 N6 124.2(2) . .
N5 Mn1 N3 124.86(18) . .
N2 Mn1 N3 75.6(2) . .
N6 Mn1 N3 87.6(2) . .
N5 Mn1 N1 93.6(2) . .
N2 Mn1 N1 74.9(2) . .
N6 Mn1 N1 84.6(2) . .
N3 Mn1 N1 137.8(2) . .
N5 Mn1 N4 73.84(18) . .
N2 Mn1 N4 91.16(19) . .
N6 Mn1 N4 142.25(19) . .
N3 Mn1 N4 89.4(2) . .
N1 Mn1 N4 120.6(2) . .
C1B N1 Mn1 109.0(6) . .
C1 N1 Mn1 105.8(7) . .
C1 N1 H1A 110.6 . .
Mn1 N1 H1A 110.6 . .
C1 N1 H1B 110.6 . .
Mn1 N1 H1B 110.6 . .
H1A N1 H1B 108.7 . .
C1B N1 H1G 109.9 . .
Mn1 N1 H1G 109.9 . .
C1B N1 H1H 109.9 . .
Mn1 N1 H1H 109.9 . .
H1G N1 H1H 108.3 . .
C3 N2 C2 95.2(8) . .
C3 N2 C2B 126.8(8) . .
C3 N2 Mn1 109.1(4) . .
C2 N2 Mn1 114.7(7) . .
C2B N2 Mn1 106.8(6) . .
C3 N2 H2A 112.2 . .
C2 N2 H2A 112.2 . .
Mn1 N2 H2A 112.2 . .
C3 N2 H2B 103.9 . .
C2B N2 H2B 103.9 . .
Mn1 N2 H2B 103.9 . .
C4 N3 Mn1 110.2(4) . .
C4 N3 H3A 109.6 . .
Mn1 N3 H3A 109.6 . .
C4 N3 H3B 109.6 . .
Mn1 N3 H3B 109.6 . .
H3A N3 H3B 108.1 . .
C5 N4 Mn1 110.1(4) . .
C5 N4 H4A 109.6 . .
Mn1 N4 H4A 109.6 . .
C5 N4 H4B 109.6 . .
Mn1 N4 H4B 109.6 . .
H4A N4 H4B 108.2 . .
C7 N5 C6 114.1(5) . .
C7 N5 Mn1 107.5(4) . .
C6 N5 Mn1 113.2(3) . .
C7 N5 H5 107.2 . .
C6 N5 H5 107.2 . .
Mn1 N5 H5 107.2 . .
C8 N6 Mn1 108.7(4) . .
C8 N6 H6A 109.9 . .
Mn1 N6 H6A 109.9 . .
C8 N6 H6B 109.9 . .
Mn1 N6 H6B 109.9 . .
H6A N6 H6B 108.3 . .
C2 C1 N1 118.3(12) . .
C2 C1 H1C 107.7 . .
N1 C1 H1C 107.7 . .
C2 C1 H1D 107.7 . .
N1 C1 H1D 107.7 . .
H1C C1 H1D 107.1 . .
C1 C2 N2 96.5(11) . .
C1 C2 H2C 112.4 . .
N2 C2 H2C 112.4 . .
C1 C2 H2D 112.4 . .
N2 C2 H2D 112.4 . .
H2C C2 H2D 110.0 . .
N1 C1B C2B 98.4(9) . .
N1 C1B H1I 112.1 . .
C2B C1B H1I 112.1 . .
N1 C1B H1J 112.1 . .
C2B C1B H1J 112.1 . .
H1I C1B H1J 109.7 . .
C1B C2B N2 110.6(9) . .
C1B C2B H2G 109.5 . .
N2 C2B H2G 109.5 . .
C1B C2B H2H 109.5 . .
N2 C2B H2H 109.5 . .
H2G C2B H2H 108.1 . .
N2 C3 C4 111.1(6) . .
N2 C3 H3C 109.4 . .
C4 C3 H3C 109.4 . .
N2 C3 H3D 109.4 . .
C4 C3 H3D 109.4 . .
H3C C3 H3D 108.0 . .
N2 C3 H3E 109.4 . .
C4 C3 H3E 109.4 . .
N2 C3 H3F 109.4 . .
C4 C3 H3F 109.4 . .
H3E C3 H3F 108.0 . .
N3 C4 C3 109.6(6) . .
N3 C4 H4C 109.8 . .
C3 C4 H4C 109.8 . .
N3 C4 H4D 109.8 . .
C3 C4 H4D 109.8 . .
H4C C4 H4D 108.2 . .
N4 C5 C6 107.5(5) . .
N4 C5 H5C 110.2 . .
C6 C5 H5C 110.2 . .
N4 C5 H5D 110.2 . .
C6 C5 H5D 110.2 . .
H5C C5 H5D 108.5 . .
N5 C6 C5 109.5(5) . .
N5 C6 H6C 109.8 . .
C5 C6 H6C 109.8 . .
N5 C6 H6D 109.8 . .
C5 C6 H6D 109.8 . .
H6C C6 H6D 108.2 . .
N5 C7 C8 109.4(6) . .
N5 C7 H7A 109.8 . .
C8 C7 H7A 109.8 . .
N5 C7 H7B 109.8 . .
C8 C7 H7B 109.8 . .
H7A C7 H7B 108.2 . .
N6 C8 C7 109.7(6) . .
N6 C8 H8A 109.7 . .
C7 C8 H8A 109.7 . .
N6 C8 H8B 109.7 . .
C7 C8 H8B 109.7 . .
H8A C8 H8B 108.2 . .
H1E O1 H1F 114(2) . .

loop_
_geom_bond_atom_site_label_1
_geom_bond_atom_site_label_2
_geom_bond_distance
_geom_bond_site_symmetry_2
Sn1 Se4 2.5061(6) .
Sn1 Se3 2.5524(6) .
Sn1 Se2 2.5809(6) .
Sn1 Se1 2.6746(6) .
Sn1 Se5 2.8121(6) .
Sn2 Se7 2.5308(7) .
Sn2 Se6 2.5372(6) .
Sn2 Se3 2.5787(6) .
Sn2 Se7 2.6655(6) 3_576
Sn2 Se1 2.7484(6) .
Sn3 Se5 2.5207(6) 2
Sn3 Se6 2.5434(6) .
Sn3 Se2 2.5540(6) .
Sn3 Se4 2.7130(6) 2
Sn3 Se1 2.8297(6) .
Se4 Sn3 2.7130(6) 2_545
Se5 Sn3 2.5207(6) 2_545
Se7 Sn2 2.6655(6) 3_576
Mn1 N5 2.282(5) .
Mn1 N2 2.283(5) .
Mn1 N6 2.291(5) .
Mn1 N3 2.298(5) .
Mn1 N1 2.305(5) .
Mn1 N4 2.322(5) .
N1 C1B 1.497(8) .
N1 C1 1.533(9) .
N1 H1A 0.9700 .
N1 H1B 0.9700 .
N1 H1G 0.9700 .
N1 H1H 0.9700 .
N2 C3 1.452(10) .
N2 C2 1.522(8) .
N2 C2B 1.540(8) .
N2 H2A 0.9800 .
N2 H2B 0.9800 .
N3 C4 1.461(8) .
N3 H3A 0.9700 .
N3 H3B 0.9700 .
N4 C5 1.483(8) .
N4 H4A 0.9700 .
N4 H4B 0.9700 .
N5 C7 1.462(7) .
N5 C6 1.472(7) .
N5 H5 0.9800 .
N6 C8 1.469(9) .
N6 H6A 0.9700 .
N6 H6B 0.9700 .
C1 C2 1.502(13) .
C1 H1C 0.9700 .
C1 H1D 0.9700 .
C2 H2C 0.9700 .
C2 H2D 0.9700 .
C1B C2B 1.500(12) .
C1B H1I 0.9700 .
C1B H1J 0.9700 .
C2B H2G 0.9700 .
C2B H2H 0.9700 .
C3 C4 1.478(9) .
C3 H3C 0.9700 .
C3 H3D 0.9700 .
C3 H3E 0.9700 .
C3 H3F 0.9700 .
C4 H4C 0.9700 .
C4 H4D 0.9700 .
C5 C6 1.492(8) .
C5 H5C 0.9700 .
C5 H5D 0.9700 .
C6 H6C 0.9700 .
C6 H6D 0.9700 .
C7 C8 1.518(10) .
C7 H7A 0.9700 .
C7 H7B 0.9700 .
C8 H8A 0.9700 .
C8 H8B 0.9700 .
O1 H1E 0.828(10) .
O1 H1F 0.827(10) .

loop_
_geom_hbond_atom_site_label_D
_geom_hbond_atom_site_label_H
_geom_hbond_atom_site_label_A
_geom_hbond_distance_DH
_geom_hbond_distance_HA
_geom_hbond_distance_DA
_geom_hbond_angle_DHA
_geom_hbond_site_symmetry_A
N1 H1A O1 0.97 2.60 3.495(12) 152.9 .
N1 H1H Se5 0.97 2.69 3.602(6) 157.0 3_666
N1 H1A N6 0.97 2.81 3.094(8) 97.7 .
N1 H1A O1 0.97 2.60 3.495(12) 152.9 .
N1 H1H Se5 0.97 2.69 3.602(6) 157.0 3_666
N2 H2B Se5 0.98 2.61 3.584(6) 170.2 .
N3 H3A Se6 0.97 2.72 3.587(5) 149.5 1_545
N4 H4B Se5 0.97 2.82 3.762(5) 165.4 .
N5 H5 Se2 0.98 2.75 3.632(5) 150.5 3_666
N6 H6A O1 0.97 2.11 3.075(12) 175.4 .
N6 H6B Se7 0.97 2.57 3.486(5) 157.2 3_566
C1 H1C Se1 0.97 2.87 3.488(16) 122.8 4_676
C1B H1I Se1 0.97 3.11 3.831(16) 132.8 4_676
C1B H1I Se7 0.97 3.09 3.822(12) 133.6 4_676
C1B H1J O1 0.97 2.63 3.295(19) 125.8 .
C4 H4D Se2 0.97 2.96 3.776(7) 142.7 2_545
C5 H5C Se5 0.97 3.05 3.969(6) 158.6 3_666
C6 H6C Se6 0.97 3.04 3.903(7) 148.5 1_545
C7 H7A Se4 0.97 2.85 3.681(6) 143.9 4_666

loop_
_geom_torsion_atom_site_label_1
_geom_torsion_atom_site_label_2
_geom_torsion_atom_site_label_3
_geom_torsion_atom_site_label_4
_geom_torsion
C1B N1 C1 C2 -60.6(15)
Mn1 N1 C1 C2 40.0(17)
N1 C1 C2 N2 -59(2)
C3 N2 C2 C1 164.2(12)
C2B N2 C2 C1 -32.6(9)
Mn1 N2 C2 C1 50.4(14)
C1 N1 C1B C2B 31.8(12)
Mn1 N1 C1B C2B -58.1(11)
N1 C1B C2B N2 68.2(14)
C3 N2 C2B C1B 86.3(13)
C2 N2 C2B C1B 65.3(14)
Mn1 N2 C2B C1B -44.4(12)
C2 N2 C3 C4 -162.4(9)
C2B N2 C3 C4 -173.8(7)
Mn1 N2 C3 C4 -44.0(7)
Mn1 N3 C4 C3 -39.1(7)
N2 C3 C4 N3 56.7(8)
Mn1 N4 C5 C6 47.3(6)
C7 N5 C6 C5 161.5(5)
Mn1 N5 C6 C5 38.1(6)
N4 C5 C6 N5 -56.4(6)
C6 N5 C7 C8 -173.3(5)
Mn1 N5 C7 C8 -46.9(6)
Mn1 N6 C8 C7 -39.8(7)
N5 C7 C8 N6 60.0(7)
